data_1508840
loop_
_publ_author_name
'Luo, Ji'
'Liu, Xiangyu'
'Li, Erwei'
'Guo, Liangdong'
'Che, Yongsheng'

_publ_section_title
;
 Arundinols A-C and Arundinones A and B from the Plant Endophytic Fungus
 Microsphaeropsis arundinis.
;
_journal_issue 1
_journal_name_full 'Journal of natural products'
_journal_page_first 107
_journal_page_last 112
_journal_paper_doi 10.1021/np300806a
_journal_volume 76
_journal_year 2013
_chemical_absolute_configuration ad
_chemical_formula_moiety 'C15 H26 O3'
_chemical_formula_sum 'C15 H26 O3'
_chemical_formula_weight 254.36
_chemical_name_systematic
; 
 ? 
;
_space_group_IT_number 4
_symmetry_cell_setting monoclinic
_symmetry_space_group_name_Hall 'P 2yb'
_symmetry_space_group_name_H-M 'P 1 21 1'
_atom_sites_solution_hydrogens geom
_atom_sites_solution_primary direct
_atom_sites_solution_secondary difmap
_audit_creation_method SHELXL-97
_cell_angle_alpha 90.00
_cell_angle_beta 106.53(3)
_cell_angle_gamma 90.00
_cell_formula_units_Z 2
_cell_length_a 9.965(2)
_cell_length_b 5.5627(11)
_cell_length_c 13.216(3)
_cell_measurement_reflns_used 11532
_cell_measurement_temperature 173(2)
_cell_measurement_theta_max 27.48
_cell_measurement_theta_min 2.17
_cell_volume 702.3(3)
_computing_cell_refinement 'Rapid Auto(Rigaku 2001)'
_computing_data_collection 'Rapid Auto(Rigaku 2001)'
_computing_data_reduction 'Rapid Auto(Rigaku 2001)'
_computing_molecular_graphics 'XP in Siemens SHELXTL (Sheldrick, 1994)'
_computing_publication_material 'SHELX97 (Sheldrick, 1997)'
_computing_structure_refinement 'SHELXL-97 (Sheldrick, 1997)'
_computing_structure_solution 'SHELXS-97 (Sheldrick, 1990)'
_diffrn_ambient_temperature 173(2)
_diffrn_measured_fraction_theta_full 0.984
_diffrn_measured_fraction_theta_max 0.984
_diffrn_measurement_device_type 'Rigaku raxis Rapid IP Area Detector'
_diffrn_measurement_method '\w scans'
_diffrn_radiation_monochromator graphite
_diffrn_radiation_source 'fine-focus sealed tube'
_diffrn_radiation_type CuK\a
_diffrn_radiation_wavelength 1.54178
_diffrn_reflns_av_R_equivalents 0.0361
_diffrn_reflns_av_sigmaI/netI 0.0316
_diffrn_reflns_limit_h_max 11
_diffrn_reflns_limit_h_min -11
_diffrn_reflns_limit_k_max 6
_diffrn_reflns_limit_k_min -6
_diffrn_reflns_limit_l_max 15
_diffrn_reflns_limit_l_min -15
_diffrn_reflns_number 8140
_diffrn_reflns_theta_full 68.23
_diffrn_reflns_theta_max 68.23
_diffrn_reflns_theta_min 3.49
_exptl_absorpt_coefficient_mu 0.649
_exptl_absorpt_correction_T_max 0.8444
_exptl_absorpt_correction_T_min 0.6250
_exptl_absorpt_correction_type numerical
_exptl_absorpt_process_details 'NUMABS by T. Higashi, June 3, 2003'
_exptl_crystal_colour colorless
_exptl_crystal_density_diffrn 1.203
_exptl_crystal_density_method 'not measured'
_exptl_crystal_description block
_exptl_crystal_F_000 280
_exptl_crystal_size_max 0.80
_exptl_crystal_size_mid 0.50
_exptl_crystal_size_min 0.27
_refine_diff_density_max 0.170
_refine_diff_density_min -0.227
_refine_diff_density_rms 0.050
_refine_ls_abs_structure_details 'Flack H D (1983), Acta Cryst. A39, 876-881'
_refine_ls_abs_structure_Flack 0.0(2)
_refine_ls_extinction_method none
_refine_ls_goodness_of_fit_ref 1.098
_refine_ls_hydrogen_treatment constr
_refine_ls_matrix_type full
_refine_ls_number_parameters 163
_refine_ls_number_reflns 2517
_refine_ls_number_restraints 1
_refine_ls_restrained_S_all 1.098
_refine_ls_R_factor_all 0.0376
_refine_ls_R_factor_gt 0.0361
_refine_ls_shift/su_max 0.002
_refine_ls_shift/su_mean 0.000
_refine_ls_structure_factor_coef Fsqd
_refine_ls_weighting_details 'calc w=1/[\s^2^(Fo^2^)+(0.0456P)^2^+0.1565P] where P=(Fo^2^+2Fc^2^)/3'
_refine_ls_weighting_scheme calc
_refine_ls_wR_factor_gt 0.0902
_refine_ls_wR_factor_ref 0.0910
_reflns_number_gt 2431
_reflns_number_total 2517
_reflns_threshold_expression >2sigma(I)
_cod_data_source_file np300806a_si_001.cif
_cod_data_source_block a
_cod_original_cell_volume 702.3(2)
_cod_original_sg_symbol_H-M P2(1)
_cod_database_code 1508840

loop_
_symmetry_equiv_pos_as_xyz
'x, y, z'
'-x, y+1/2, -z'

loop_
_atom_site_label
_atom_site_type_symbol
_atom_site_fract_x
_atom_site_fract_y
_atom_site_fract_z
_atom_site_U_iso_or_equiv
_atom_site_adp_type
_atom_site_occupancy
_atom_site_symmetry_multiplicity
_atom_site_calc_flag
_atom_site_refinement_flags
O1 O 0.37615(12) 0.4166(2) 0.66576(9) 0.0257(3) Uani 1 1 d .
H1A H 0.3378 0.3636 0.6049 0.039 Uiso 1 1 calc R
O2 O -0.34051(11) 0.4122(2) 0.67438(9) 0.0212(3) Uani 1 1 d .
H2A H -0.4257 0.4090 0.6718 0.032 Uiso 1 1 calc R
O3 O -0.30540(12) -0.1678(2) 0.54971(9) 0.0228(3) Uani 1 1 d .
H3A H -0.3186 -0.2719 0.5919 0.034 Uiso 1 1 d R
C1 C 0.31325(17) 0.3073(3) 0.73931(12) 0.0204(3) Uani 1 1 d .
H1B H 0.3137 0.1292 0.7292 0.024 Uiso 1 1 calc R
C2 C 0.40293(17) 0.3639(3) 0.84997(13) 0.0264(4) Uani 1 1 d .
H2B H 0.3948 0.5364 0.8656 0.032 Uiso 1 1 calc R
H2C H 0.5023 0.3282 0.8564 0.032 Uiso 1 1 calc R
C3 C 0.35261(18) 0.2106(4) 0.92688(14) 0.0300(4) Uani 1 1 d .
H3B H 0.3878 0.0446 0.9252 0.036 Uiso 1 1 calc R
H3C H 0.3932 0.2741 0.9991 0.036 Uiso 1 1 calc R
C4 C 0.19489(18) 0.2030(3) 0.90344(13) 0.0242(4) Uani 1 1 d .
C5 C 0.10898(17) 0.2893(3) 0.81398(12) 0.0196(3) Uani 1 1 d .
C6 C -0.04847(17) 0.3022(3) 0.79457(12) 0.0231(4) Uani 1 1 d .
H6A H -0.0771 0.4729 0.7931 0.028 Uiso 1 1 calc R
H6B H -0.0736 0.2230 0.8538 0.028 Uiso 1 1 calc R
C7 C -0.12928(17) 0.1815(3) 0.69048(12) 0.0181(3) Uani 1 1 d .
H7A H -0.0948 0.0121 0.6935 0.022 Uiso 1 1 calc R
C8 C -0.08837(17) 0.3048(3) 0.60026(12) 0.0209(3) Uani 1 1 d .
H8A H -0.1157 0.4763 0.5970 0.025 Uiso 1 1 calc R
H8B H -0.1387 0.2285 0.5324 0.025 Uiso 1 1 calc R
C9 C 0.06959(16) 0.2847(3) 0.61707(11) 0.0187(3) Uani 1 1 d .
H9A H 0.0937 0.3703 0.5589 0.022 Uiso 1 1 calc R
H9B H 0.0937 0.1131 0.6127 0.022 Uiso 1 1 calc R
C10 C 0.16076(16) 0.3875(3) 0.72376(12) 0.0178(3) Uani 1 1 d .
C11 C -0.28836(16) 0.1684(3) 0.67671(13) 0.0186(3) Uani 1 1 d .
C12 C -0.36589(17) 0.0537(3) 0.57013(13) 0.0211(4) Uani 1 1 d .
H12A H -0.4644 0.0243 0.5687 0.025 Uiso 1 1 calc R
H12B H -0.3663 0.1687 0.5129 0.025 Uiso 1 1 calc R
C13 C -0.32136(18) 0.0254(3) 0.76503(13) 0.0245(4) Uani 1 1 d .
H13A H -0.4229 0.0212 0.7536 0.037 Uiso 1 1 calc R
H13B H -0.2765 0.1021 0.8330 0.037 Uiso 1 1 calc R
H13C H -0.2859 -0.1390 0.7653 0.037 Uiso 1 1 calc R
C14 C 0.15012(19) 0.6630(3) 0.72030(15) 0.0274(4) Uani 1 1 d .
H14A H 0.2073 0.7297 0.7874 0.041 Uiso 1 1 calc R
H14B H 0.0523 0.7110 0.7089 0.041 Uiso 1 1 calc R
H14C H 0.1840 0.7242 0.6625 0.041 Uiso 1 1 calc R
C15 C 0.1479(2) 0.0849(4) 0.99068(14) 0.0376(5) Uani 1 1 d .
H15A H 0.0454 0.0845 0.9718 0.056 Uiso 1 1 calc R
H15B H 0.1854 0.1745 1.0565 0.056 Uiso 1 1 calc R
H15C H 0.1825 -0.0809 1.0002 0.056 Uiso 1 1 calc R

loop_
_atom_site_aniso_label
_atom_site_aniso_U_11
_atom_site_aniso_U_22
_atom_site_aniso_U_33
_atom_site_aniso_U_23
_atom_site_aniso_U_13
_atom_site_aniso_U_12
O1 0.0170(6) 0.0351(7) 0.0264(6) 0.0007(5) 0.0083(5) -0.0039(5)
O2 0.0144(6) 0.0174(6) 0.0335(6) -0.0012(5) 0.0094(5) 0.0011(5)
O3 0.0242(6) 0.0189(6) 0.0262(6) -0.0021(5) 0.0088(5) 0.0002(5)
C1 0.0166(8) 0.0213(8) 0.0239(8) -0.0004(7) 0.0069(6) -0.0002(7)
C2 0.0142(8) 0.0362(11) 0.0272(8) -0.0040(7) 0.0035(7) -0.0031(7)
C3 0.0209(9) 0.0410(11) 0.0241(8) 0.0028(8) 0.0000(7) 0.0005(8)
C4 0.0212(9) 0.0295(9) 0.0217(8) -0.0010(7) 0.0057(7) -0.0023(7)
C5 0.0180(8) 0.0208(8) 0.0206(7) -0.0052(6) 0.0066(6) -0.0025(7)
C6 0.0181(9) 0.0307(9) 0.0220(8) -0.0043(7) 0.0078(7) -0.0002(8)
C7 0.0156(8) 0.0196(8) 0.0197(7) 0.0009(6) 0.0060(6) 0.0020(6)
C8 0.0166(8) 0.0248(8) 0.0203(7) 0.0014(7) 0.0038(6) 0.0011(7)
C9 0.0155(8) 0.0221(8) 0.0185(7) 0.0009(6) 0.0049(6) 0.0012(7)
C10 0.0155(8) 0.0143(8) 0.0234(8) -0.0004(6) 0.0052(6) -0.0002(6)
C11 0.0138(8) 0.0161(8) 0.0258(8) -0.0004(6) 0.0054(6) 0.0026(6)
C12 0.0156(8) 0.0212(8) 0.0255(8) -0.0017(6) 0.0044(7) 0.0021(6)
C13 0.0204(8) 0.0256(9) 0.0292(9) -0.0002(7) 0.0099(7) 0.0001(7)
C14 0.0238(9) 0.0191(9) 0.0402(10) -0.0018(7) 0.0107(8) 0.0012(7)
C15 0.0333(11) 0.0548(14) 0.0234(9) 0.0099(9) 0.0059(8) -0.0026(10)

loop_
_atom_type_symbol
_atom_type_description
_atom_type_scat_dispersion_real
_atom_type_scat_dispersion_imag
_atom_type_scat_source
C C 0.0181 0.0091 'International Tables Vol C Tables 4.2.6.8 and 6.1.1.4'
H H 0.0000 0.0000 'International Tables Vol C Tables 4.2.6.8 and 6.1.1.4'
O O 0.0492 0.0322 'International Tables Vol C Tables 4.2.6.8 and 6.1.1.4'

loop_
_geom_angle_atom_site_label_1
_geom_angle_atom_site_label_2
_geom_angle_atom_site_label_3
_geom_angle
C1 O1 H1A 109.5
C11 O2 H2A 109.5
C12 O3 H3A 108.3
O1 C1 C2 108.36(13)
O1 C1 C10 113.07(13)
C2 C1 C10 110.94(13)
O1 C1 H1B 108.1
C2 C1 H1B 108.1
C10 C1 H1B 108.1
C1 C2 C3 108.26(14)
C1 C2 H2B 110.0
C3 C2 H2B 110.0
C1 C2 H2C 110.0
C3 C2 H2C 110.0
H2B C2 H2C 108.4
C4 C3 C2 113.61(14)
C4 C3 H3B 108.8
C2 C3 H3B 108.8
C4 C3 H3C 108.8
C2 C3 H3C 108.8
H3B C3 H3C 107.7
C5 C4 C15 124.84(16)
C5 C4 C3 122.53(15)
C15 C4 C3 112.62(15)
C4 C5 C6 122.54(15)
C4 C5 C10 123.03(14)
C6 C5 C10 114.42(13)
C5 C6 C7 112.58(13)
C5 C6 H6A 109.1
C7 C6 H6A 109.1
C5 C6 H6B 109.1
C7 C6 H6B 109.1
H6A C6 H6B 107.8
C8 C7 C6 108.31(13)
C8 C7 C11 114.95(12)
C6 C7 C11 112.63(13)
C8 C7 H7A 106.8
C6 C7 H7A 106.8
C11 C7 H7A 106.8
C7 C8 C9 110.24(13)
C7 C8 H8A 109.6
C9 C8 H8A 109.6
C7 C8 H8B 109.6
C9 C8 H8B 109.6
H8A C8 H8B 108.1
C8 C9 C10 114.64(13)
C8 C9 H9A 108.6
C10 C9 H9A 108.6
C8 C9 H9B 108.6
C10 C9 H9B 108.6
H9A C9 H9B 107.6
C5 C10 C14 110.12(14)
C5 C10 C1 109.36(13)
C14 C10 C1 110.50(14)
C5 C10 C9 109.66(12)
C14 C10 C9 108.84(14)
C1 C10 C9 108.33(13)
O2 C11 C13 110.51(13)
O2 C11 C12 106.55(12)
C13 C11 C12 108.85(14)
O2 C11 C7 107.94(12)
C13 C11 C7 111.85(13)
C12 C11 C7 111.00(13)
O3 C12 C11 113.64(13)
O3 C12 H12A 108.8
C11 C12 H12A 108.8
O3 C12 H12B 108.8
C11 C12 H12B 108.8
H12A C12 H12B 107.7
C11 C13 H13A 109.5
C11 C13 H13B 109.5
H13A C13 H13B 109.5
C11 C13 H13C 109.5
H13A C13 H13C 109.5
H13B C13 H13C 109.5
C10 C14 H14A 109.5
C10 C14 H14B 109.5
H14A C14 H14B 109.5
C10 C14 H14C 109.5
H14A C14 H14C 109.5
H14B C14 H14C 109.5
C4 C15 H15A 109.5
C4 C15 H15B 109.5
H15A C15 H15B 109.5
C4 C15 H15C 109.5
H15A C15 H15C 109.5
H15B C15 H15C 109.5

loop_
_geom_bond_atom_site_label_1
_geom_bond_atom_site_label_2
_geom_bond_distance
O1 C1 1.4332(19)
O1 H1A 0.8400
O2 C11 1.4493(19)
O2 H2A 0.8400
O3 C12 1.430(2)
O3 H3A 0.8400
C1 C2 1.514(2)
C1 C10 1.540(2)
C1 H1B 1.0000
C2 C3 1.517(3)
C2 H2B 0.9900
C2 H2C 0.9900
C3 C4 1.514(2)
C3 H3B 0.9900
C3 H3C 0.9900
C4 C5 1.336(2)
C4 C15 1.512(2)
C5 C6 1.518(2)
C5 C10 1.529(2)
C6 C7 1.537(2)
C6 H6A 0.9900
C6 H6B 0.9900
C7 C8 1.528(2)
C7 C11 1.545(2)
C7 H7A 1.0000
C8 C9 1.530(2)
C8 H8A 0.9900
C8 H8B 0.9900
C9 C10 1.553(2)
C9 H9A 0.9900
C9 H9B 0.9900
C10 C14 1.536(2)
C11 C13 1.524(2)
C11 C12 1.539(2)
C12 H12A 0.9900
C12 H12B 0.9900
C13 H13A 0.9800
C13 H13B 0.9800
C13 H13C 0.9800
C14 H14A 0.9800
C14 H14B 0.9800
C14 H14C 0.9800
C15 H15A 0.9800
C15 H15B 0.9800
C15 H15C 0.9800

loop_
_geom_hbond_atom_site_label_D
_geom_hbond_atom_site_label_H
_geom_hbond_atom_site_label_A
_geom_hbond_distance_DH
_geom_hbond_distance_HA
_geom_hbond_distance_DA
_geom_hbond_angle_DHA
_geom_hbond_site_symmetry_A
O1 H1A O3 0.84 1.98 2.7720(17) 156.1 2_556
O2 H2A O1 0.84 1.95 2.7934(17) 177.6 1_455
O3 H3A O2 0.84 2.11 2.9370(17) 167.2 1_545

loop_
_geom_torsion_atom_site_label_1
_geom_torsion_atom_site_label_2
_geom_torsion_atom_site_label_3
_geom_torsion_atom_site_label_4
_geom_torsion
O1 C1 C2 C3 -169.36(14)
C10 C1 C2 C3 65.96(18)
C1 C2 C3 C4 -44.4(2)
C2 C3 C4 C5 10.6(3)
C2 C3 C4 C15 -170.37(17)
C15 C4 C5 C6 6.7(3)
C3 C4 C5 C6 -174.39(16)
C15 C4 C5 C10 -174.49(18)
C3 C4 C5 C10 4.4(3)
C4 C5 C6 C7 -127.08(17)
C10 C5 C6 C7 54.05(19)
C5 C6 C7 C8 -58.34(18)
C5 C6 C7 C11 173.38(14)
C6 C7 C8 C9 58.74(17)
C11 C7 C8 C9 -174.31(13)
C7 C8 C9 C10 -56.54(18)
C4 C5 C10 C14 -106.13(18)
C6 C5 C10 C14 72.74(17)
C4 C5 C10 C1 15.5(2)
C6 C5 C10 C1 -165.65(13)
C4 C5 C10 C9 134.13(17)
C6 C5 C10 C9 -47.00(18)
O1 C1 C10 C5 -172.50(13)
C2 C1 C10 C5 -50.53(17)
O1 C1 C10 C14 -51.12(18)
C2 C1 C10 C14 70.85(18)
O1 C1 C10 C9 68.02(17)
C2 C1 C10 C9 -170.01(14)
C8 C9 C10 C5 48.90(18)
C8 C9 C10 C14 -71.62(18)
C8 C9 C10 C1 168.19(14)
C8 C7 C11 O2 -62.91(17)
C6 C7 C11 O2 61.80(16)
C8 C7 C11 C13 175.31(14)
C6 C7 C11 C13 -59.98(18)
C8 C7 C11 C12 53.52(18)
C6 C7 C11 C12 178.23(14)
O2 C11 C12 O3 166.88(12)
C13 C11 C12 O3 -73.92(17)
C7 C11 C12 O3 49.60(18)

loop_
_cod_related_entry_id
_cod_related_entry_database
_cod_related_entry_code
1 ChemSpider 28536076
